data_2023541
loop_
_publ_author_name
'Abdullayeva, Gulchekhra'
'Torambetov, Batirbay'
'Kadirova, Shakhnoza'
'Daminova, Shahlo'

_publ_section_title
;
 Synthesis and crystal structure analysis of
 bis(benzothiazole-2-thiolato-\kS)(1,10-phenanthroline-\k2
 N,N&#x2032;)zinc(II)
;
_journal_coeditor_code OX2015
_journal_issue 7
_journal_name_full 'Acta Crystallographica Section E Crystallographic Communications'
_journal_paper_doi 10.1107/S2056989025005468
_journal_volume 81
_journal_year 2025
_chemical_formula_iupac '[Zn (C7 H4 N S2)2 (C12 H8 N2)]'
_chemical_formula_moiety 'C26 H16 N4 S4 Zn'
_chemical_formula_sum 'C26 H16 N4 S4 Zn'
_chemical_formula_weight 578.04
_chemical_name_systematic Bis(benzothiazole-2-thiolato-\k<i>S</i>)(1,10-phenanthroline-\k^2^<i>N</i>,<i>N</i>')zinc(II)
_space_group_crystal_system monoclinic
_space_group_IT_number 15
_space_group_name_Hall '-C 2yc'
_space_group_name_H-M_alt 'C 1 2/c 1'
_atom_sites_solution_hydrogens geom
_audit_creation_method
;
Olex2 1.5
(compiled 2024.02.16 svn.r378c4104 for OlexSys, GUI svn.r6928)
;
_cell_angle_alpha 90
_cell_angle_beta 118.6420(10)
_cell_angle_gamma 90
_cell_formula_units_Z 4
_cell_length_a 19.9559(9)
_cell_length_b 9.8232(5)
_cell_length_c 14.0704(7)
_cell_measurement_reflns_used 9995
_cell_measurement_temperature 100(2)
_cell_measurement_theta_max 26.33
_cell_measurement_theta_min 2.33
_cell_volume 2420.7(2)
_computing_cell_refinement
;
SAINT V8.40A (Bruker, 2019)
;
_computing_data_collection
;
APEX2 (Bruker, 2019)
;
_computing_data_reduction
;
SAINT V8.40A (Bruker, 2019)
;
_computing_molecular_graphics
;
Olex2 1.5 (Dolomanov <i>et al.</i>,  2009)
;
_computing_publication_material
;
Olex2 1.5 (Dolomanov <i>et al.</i>,  2009)
;
_computing_structure_refinement
;
<i>SHELXL2016/6</i> (Sheldrick, 2015<i>b</i>)
;
_computing_structure_solution
;
<i>SHELXT2014/5</i> (Sheldrick, 2015<i>a</i>)
;
_diffrn_ambient_temperature 100.00
_diffrn_measured_fraction_theta_full 0.999
_diffrn_measured_fraction_theta_max 0.998
_diffrn_measurement_device_type 'Bruker APEXII CCD'
_diffrn_measurement_method '\f and \w scans'
_diffrn_radiation_type MoK\a
_diffrn_radiation_wavelength 0.71073
_diffrn_reflns_av_R_equivalents 0.0863
_diffrn_reflns_av_unetI/netI 0.0371
_diffrn_reflns_limit_h_max 24
_diffrn_reflns_limit_h_min -24
_diffrn_reflns_limit_k_max 12
_diffrn_reflns_limit_k_min -12
_diffrn_reflns_limit_l_max 17
_diffrn_reflns_limit_l_min -17
_diffrn_reflns_number 30934
_diffrn_reflns_theta_full 25.242
_diffrn_reflns_theta_max 26.396
_diffrn_reflns_theta_min 2.556
_diffrn_source_current 1.4
_diffrn_source_power 0.07
_diffrn_source_voltage 50.0
_diffrn_standards_number 0
_exptl_absorpt_coefficient_mu 1.384
_exptl_absorpt_correction_T_max 0.7454
_exptl_absorpt_correction_T_min 0.5248
_exptl_absorpt_correction_type multi-scan
_exptl_absorpt_process_details
;
(SADABS; Krause et al., 2015)
;
_exptl_crystal_colour colourless
_exptl_crystal_density_diffrn 1.586
_exptl_crystal_description block
_exptl_crystal_F_000 1176
_exptl_crystal_size_max 0.080
_exptl_crystal_size_mid 0.060
_exptl_crystal_size_min 0.060
_refine_diff_density_max 0.533
_refine_diff_density_min -0.566
_refine_ls_extinction_coef 0.0011(3)
_refine_ls_extinction_expression Fc^*^=kFc[1+0.001xFc^2^\l^3^/sin(2\q)]^-1/4^
_refine_ls_extinction_method
;
<i>SHELXL2016/6</i> (Sheldrick, 2015<i>b</i>)
;
_refine_ls_goodness_of_fit_ref 1.079
_refine_ls_hydrogen_treatment constr
_refine_ls_matrix_type full
_refine_ls_number_parameters 160
_refine_ls_number_reflns 2479
_refine_ls_number_restraints 0
_refine_ls_restrained_S_all 1.079
_refine_ls_R_factor_all 0.0482
_refine_ls_R_factor_gt 0.0361
_refine_ls_shift/su_max 0.001
_refine_ls_shift/su_mean 0.000
_refine_ls_structure_factor_coef Fsqd
_refine_ls_weighting_details 'w=1/[\s^2^(Fo^2^)+(0.0397P)^2^+6.4028P] where P=(Fo^2^+2Fc^2^)/3'
_refine_ls_weighting_scheme calc
_refine_ls_wR_factor_gt 0.0858
_refine_ls_wR_factor_ref 0.0932
_reflns_number_gt 2114
_reflns_number_total 2479
_reflns_threshold_expression 'I > 2\s(I)'
_cod_data_source_file ox2015.cif
_cod_data_source_block I
_cod_database_code 2023541
_shelx_space_group_comment
;
The symmetry employed for this shelxl refinement is uniquely defined
by the following loop, which should always be used as a source of
symmetry information in preference to the above space-group names.
They are only intended as comments.
;

loop_
_space_group_symop_operation_xyz
'x, y, z'
'-x, y, -z+1/2'
'x+1/2, y+1/2, z'
'-x+1/2, y+1/2, -z+1/2'
'-x, -y, -z'
'x, -y, z-1/2'
'-x+1/2, -y+1/2, -z'
'x+1/2, -y+1/2, z-1/2'

loop_
_atom_site_type_symbol
_atom_site_label
_atom_site_fract_x
_atom_site_fract_y
_atom_site_fract_z
_atom_site_U_iso_or_equiv
_atom_site_adp_type
_atom_site_calc_flag
_atom_site_occupancy
_atom_site_disorder_assembly
_atom_site_disorder_group
Zn Zn1 0.500000 0.51950(4) 0.250000 0.01817(15) Uani d 1 . .
S S1 0.29666(4) 0.20222(7) 0.13597(6) 0.02333(19) Uani d 1 . .
N N1 0.39011(12) 0.3587(2) 0.29326(18) 0.0182(5) Uani d 1 . .
C C1 0.35313(15) 0.2772(3) 0.3346(2) 0.0189(6) Uani d 1 . .
N N2 0.46554(13) 0.6818(2) 0.31279(18) 0.0180(5) Uani d 1 . .
S S2 0.40002(4) 0.40663(7) 0.11137(5) 0.02157(18) Uani d 1 . .
C C2 0.36580(16) 0.2815(3) 0.4411(2) 0.0225(6) Uani d 1 . .
H H2 0.401484 0.343781 0.491642 0.027 Uiso calc 1 . .
C C3 0.32539(17) 0.1932(3) 0.4717(2) 0.0268(6) Uani d 1 . .
H H3 0.333635 0.195473 0.544039 0.032 Uiso calc 1 . .
C C4 0.27273(17) 0.1008(3) 0.3983(3) 0.0294(7) Uani d 1 . .
H H4 0.245972 0.040938 0.421358 0.035 Uiso calc 1 . .
C C5 0.25921(17) 0.0956(3) 0.2922(2) 0.0263(6) Uani d 1 . .
H H5 0.223334 0.033212 0.242063 0.032 Uiso calc 1 . .
C C6 0.29951(16) 0.1843(3) 0.2609(2) 0.0216(6) Uani d 1 . .
C C7 0.36666(15) 0.3307(3) 0.1914(2) 0.0184(5) Uani d 1 . .
C C10 0.43160(16) 0.9233(3) 0.3852(2) 0.0214(6) Uani d 1 . .
H H10 0.420249 1.004882 0.410930 0.026 Uiso calc 1 . .
C C11 0.46615(15) 0.9288(3) 0.3182(2) 0.0184(5) Uani d 1 . .
C C12 0.48230(15) 0.8048(3) 0.2842(2) 0.0168(5) Uani d 1 . .
C C13 0.48445(16) 1.0540(3) 0.2834(2) 0.0215(6) Uani d 1 . .
H H13 0.474609 1.138154 0.307709 0.026 Uiso calc 1 . .
C C9 0.41457(16) 0.7996(3) 0.4129(2) 0.0234(6) Uani d 1 . .
H H9 0.390538 0.794423 0.456981 0.028 Uiso calc 1 . .
C C8 0.43297(16) 0.6802(3) 0.3755(2) 0.0213(6) Uani d 1 . .
H H8 0.421575 0.594830 0.396097 0.026 Uiso calc 1 . .

loop_
_atom_site_aniso_label
_atom_site_aniso_U_11
_atom_site_aniso_U_22
_atom_site_aniso_U_33
_atom_site_aniso_U_12
_atom_site_aniso_U_13
_atom_site_aniso_U_23
Zn1 0.0208(3) 0.0147(2) 0.0191(3) 0.000 0.00969(19) 0.000
S1 0.0229(4) 0.0248(4) 0.0183(4) -0.0073(3) 0.0067(3) -0.0024(3)
N1 0.0168(11) 0.0182(11) 0.0205(11) 0.0002(9) 0.0097(9) -0.0001(9)
C1 0.0156(13) 0.0179(13) 0.0227(14) 0.0018(11) 0.0088(11) 0.0004(11)
N2 0.0190(11) 0.0157(10) 0.0193(11) -0.0006(9) 0.0091(9) -0.0010(9)
S2 0.0231(4) 0.0227(3) 0.0192(4) -0.0037(3) 0.0104(3) -0.0009(3)
C2 0.0206(14) 0.0247(14) 0.0222(14) 0.0015(11) 0.0102(12) -0.0025(11)
C3 0.0263(16) 0.0347(16) 0.0240(15) 0.0017(13) 0.0158(13) 0.0015(12)
C4 0.0263(16) 0.0333(16) 0.0344(17) -0.0019(13) 0.0191(14) 0.0050(13)
C5 0.0207(15) 0.0267(15) 0.0282(16) -0.0039(12) 0.0092(12) 0.0014(12)
C6 0.0178(14) 0.0226(14) 0.0221(14) -0.0016(11) 0.0076(11) 0.0003(11)
C7 0.0171(13) 0.0164(12) 0.0191(13) 0.0028(10) 0.0065(11) -0.0002(10)
C10 0.0208(14) 0.0207(13) 0.0210(14) 0.0032(11) 0.0087(12) -0.0022(11)
C11 0.0173(13) 0.0176(13) 0.0166(13) 0.0016(10) 0.0052(11) -0.0009(10)
C12 0.0127(12) 0.0176(12) 0.0171(13) -0.0009(10) 0.0048(10) 0.0011(10)
C13 0.0209(14) 0.0149(12) 0.0272(15) 0.0009(10) 0.0104(12) -0.0011(11)
C9 0.0226(15) 0.0252(14) 0.0247(15) 0.0001(11) 0.0132(12) -0.0013(12)
C8 0.0211(14) 0.0204(13) 0.0239(14) -0.0011(11) 0.0119(12) 0.0000(11)

loop_
_atom_type_symbol
_atom_type_description
_atom_type_scat_dispersion_real
_atom_type_scat_dispersion_imag
_atom_type_scat_source
C C 0.0033 0.0016 'International Tables Vol C Tables 4.2.6.8 and 6.1.1.4'
H H 0.0000 0.0000 'International Tables Vol C Tables 4.2.6.8 and 6.1.1.4'
N N 0.0061 0.0033 'International Tables Vol C Tables 4.2.6.8 and 6.1.1.4'
S S 0.1246 0.1234 'International Tables Vol C Tables 4.2.6.8 and 6.1.1.4'
Zn Zn 0.2839 1.4301 'International Tables Vol C Tables 4.2.6.8 and 6.1.1.4'

loop_
_geom_angle_atom_site_label_1
_geom_angle_atom_site_label_2
_geom_angle_atom_site_label_3
_geom_angle_site_symmetry_1
_geom_angle_site_symmetry_3
_geom_angle
_geom_angle_publ_flag
N2 Zn1 N2 . 2_655 80.71(12) ?
N2 Zn1 S2 . 2_655 109.67(6) ?
N2 Zn1 S2 2_655 2_655 113.49(6) ?
N2 Zn1 S2 . . 113.49(6) ?
N2 Zn1 S2 2_655 . 109.66(6) ?
S2 Zn1 S2 . 2_655 122.32(4) ?
C6 S1 C7 . . 89.44(13) ?
C7 N1 C1 . . 110.8(2) ?
N1 C1 C2 . . 124.9(2) ?
N1 C1 C6 . . 115.6(2) ?
C2 C1 C6 . . 119.5(3) ?
C12 N2 Zn1 . . 111.95(17) ?
C8 N2 Zn1 . . 129.67(18) ?
C8 N2 C12 . . 118.4(2) ?
C7 S2 Zn1 . . 95.97(9) ?
C1 C2 H2 . . 120.6 ?
C3 C2 C1 . . 118.8(3) ?
C3 C2 H2 . . 120.6 ?
C2 C3 H3 . . 119.4 ?
C2 C3 C4 . . 121.3(3) ?
C4 C3 H3 . . 119.4 ?
C3 C4 H4 . . 119.7 ?
C5 C4 C3 . . 120.6(3) ?
C5 C4 H4 . . 119.7 ?
C4 C5 H5 . . 120.8 ?
C4 C5 C6 . . 118.3(3) ?
C6 C5 H5 . . 120.8 ?
C1 C6 S1 . . 108.9(2) ?
C5 C6 S1 . . 129.7(2) ?
C5 C6 C1 . . 121.4(3) ?
N1 C7 S1 . . 115.3(2) ?
N1 C7 S2 . . 125.2(2) ?
S2 C7 S1 . . 119.47(15) ?
C11 C10 H10 . . 120.3 ?
C9 C10 H10 . . 120.3 ?
C9 C10 C11 . . 119.5(3) ?
C10 C11 C13 . . 123.2(2) ?
C12 C11 C10 . . 117.4(2) ?
C12 C11 C13 . . 119.4(2) ?
N2 C12 C11 . . 122.7(2) ?
N2 C12 C12 . 2_655 117.68(15) ?
C11 C12 C12 . 2_655 119.63(15) ?
C11 C13 H13 . . 119.5 ?
C13 C13 C11 2_655 . 120.94(16) ?
C13 C13 H13 2_655 . 119.5 ?
C10 C9 H9 . . 120.3 ?
C10 C9 C8 . . 119.4(3) ?
C8 C9 H9 . . 120.3 ?
N2 C8 C9 . . 122.7(3) ?
N2 C8 H8 . . 118.6 ?
C9 C8 H8 . . 118.6 ?

loop_
_geom_bond_atom_site_label_1
_geom_bond_atom_site_label_2
_geom_bond_site_symmetry_2
_geom_bond_distance
_geom_bond_publ_flag
Zn1 N2 . 2.093(2) ?
Zn1 N2 2_655 2.093(2) ?
Zn1 S2 2_655 2.2987(7) ?
Zn1 S2 . 2.2987(7) ?
S1 C6 . 1.740(3) ?
S1 C7 . 1.763(3) ?
N1 C1 . 1.392(3) ?
N1 C7 . 1.306(4) ?
C1 C2 . 1.395(4) ?
C1 C6 . 1.410(4) ?
N2 C12 . 1.364(3) ?
N2 C8 . 1.324(4) ?
S2 C7 . 1.728(3) ?
C2 H2 . 0.9500 ?
C2 C3 . 1.387(4) ?
C3 H3 . 0.9500 ?
C3 C4 . 1.398(4) ?
C4 H4 . 0.9500 ?
C4 C5 . 1.384(4) ?
C5 H5 . 0.9500 ?
C5 C6 . 1.393(4) ?
C10 H10 . 0.9500 ?
C10 C11 . 1.411(4) ?
C10 C9 . 1.368(4) ?
C11 C12 . 1.402(4) ?
C11 C13 . 1.434(4) ?
C12 C12 2_655 1.442(5) ?
C13 C13 2_655 1.353(6) ?
C13 H13 . 0.9500 ?
C9 H9 . 0.9500 ?
C9 C8 . 1.404(4) ?
C8 H8 . 0.9500 ?

loop_
_geom_hbond_atom_site_label_D
_geom_hbond_atom_site_label_H
_geom_hbond_atom_site_label_A
_geom_hbond_site_symmetry_A
_geom_hbond_distance_DH
_geom_hbond_distance_HA
_geom_hbond_distance_DA
_geom_hbond_angle_DHA
C8 H8 N1 . 0.95 2.65 3.331(3) 130
C2 H2 S2 6_566 0.95 2.98 3.745(3) 138.2
C5 H5 N1 4_545 0.95 2.69 3.508(4) 144.8
C13 H13 N1 1_565 0.95 2.69 3.574(3) 154.5
C13 H13 C7 1_565 0.95 2.74 3.416(4) 128.6
C9 H9 S2 6_566 0.95 2.87 3.572(3) 131.2
C5 H5 Cg2 4_545 0.95 2.93 3.674(3) 136
C10 H10 Cg4 1_565 0.95 2.64 3.451(3) 143
C10 H10 Cg6 1_565 0.95 2.77 3.498(3) 135

loop_
_geom_torsion_atom_site_label_1
_geom_torsion_atom_site_label_2
_geom_torsion_atom_site_label_3
_geom_torsion_atom_site_label_4
_geom_torsion_site_symmetry_1
_geom_torsion_site_symmetry_2
_geom_torsion_site_symmetry_3
_geom_torsion_site_symmetry_4
_geom_torsion
_geom_torsion_publ_flag
Zn1 N2 C12 C11 . . . . -178.7(2) ?
Zn1 N2 C12 C12 . . . 2_655 1.6(4) ?
Zn1 N2 C8 C9 . . . . 178.7(2) ?
Zn1 S2 C7 S1 . . . . -169.30(14) ?
Zn1 S2 C7 N1 . . . . 9.4(2) ?
N1 C1 C2 C3 . . . . -179.4(3) ?
N1 C1 C6 S1 . . . . 0.0(3) ?
N1 C1 C6 C5 . . . . 179.2(3) ?
C1 N1 C7 S1 . . . . 0.3(3) ?
C1 N1 C7 S2 . . . . -178.5(2) ?
C1 C2 C3 C4 . . . . 0.1(4) ?
C2 C1 C6 S1 . . . . -179.7(2) ?
C2 C1 C6 C5 . . . . -0.5(4) ?
C2 C3 C4 C5 . . . . -0.4(5) ?
C3 C4 C5 C6 . . . . 0.2(4) ?
C4 C5 C6 S1 . . . . 179.2(2) ?
C4 C5 C6 C1 . . . . 0.2(4) ?
C6 S1 C7 N1 . . . . -0.2(2) ?
C6 S1 C7 S2 . . . . 178.61(17) ?
C6 C1 C2 C3 . . . . 0.4(4) ?
C7 S1 C6 C1 . . . . 0.1(2) ?
C7 S1 C6 C5 . . . . -179.0(3) ?
C7 N1 C1 C2 . . . . 179.5(3) ?
C7 N1 C1 C6 . . . . -0.2(3) ?
C10 C11 C12 N2 . . . . 0.4(4) ?
C10 C11 C12 C12 . . . 2_655 -179.9(3) ?
C10 C11 C13 C13 . . . 2_655 -178.0(3) ?
C10 C9 C8 N2 . . . . -0.9(4) ?
C11 C10 C9 C8 . . . . 1.0(4) ?
C12 N2 C8 C9 . . . . 0.5(4) ?
C12 C11 C13 C13 . . . 2_655 1.4(5) ?
C13 C11 C12 N2 . . . . -179.1(3) ?
C13 C11 C12 C12 . . . 2_655 0.6(4) ?
C9 C10 C11 C12 . . . . -0.8(4) ?
C9 C10 C11 C13 . . . . 178.7(3) ?
C8 N2 C12 C11 . . . . -0.3(4) ?
C8 N2 C12 C12 . . . 2_655 -179.9(3) ?
